data_2233255
loop_
_publ_author_name
'Phasha, Zanele H.'
'Makhoba, Sizwe'
'Muller, Alfred'

_publ_section_title
;
 Dicyclohexyl[4-(dimethylamino)phenyl]phosphine selenide
;
_journal_coeditor_code NC2259
_journal_issue 1
_journal_name_full 'Acta Crystallographica Section E'
_journal_page_first o243
_journal_paper_doi 10.1107/S1600536811054006
_journal_volume 68
_journal_year 2012
_chemical_formula_iupac 'C20 H32 N P Se'
_chemical_formula_moiety 'C20 H32 N P Se'
_chemical_formula_sum 'C20 H32 N P Se'
_chemical_formula_weight 396.4
_chemical_name_systematic
;
Dicyclohexyl[4-(dimethylamino)phenyl]phosphine selenide
;
_space_group_IT_number 14
_symmetry_cell_setting monoclinic
_symmetry_space_group_name_Hall '-P 2ybc'
_symmetry_space_group_name_H-M 'P 1 21/c 1'
_atom_sites_solution_hydrogens geom
_atom_sites_solution_primary direct
_atom_sites_solution_secondary difmap
_audit_creation_method 'WinGX routine CIF_UPDATE'
_cell_angle_alpha 90
_cell_angle_beta 97.050(3)
_cell_angle_gamma 90
_cell_formula_units_Z 4
_cell_length_a 12.3860(16)
_cell_length_b 6.8331(8)
_cell_length_c 24.113(3)
_cell_measurement_reflns_used 9647
_cell_measurement_temperature 100(2)
_cell_measurement_theta_max 28.24
_cell_measurement_theta_min 2.22
_cell_volume 2025.4(4)
_computing_cell_refinement 'SAINT (Bruker, 2008)'
_computing_data_collection 'APEX2 (Bruker, 2011)'
_computing_data_reduction 'SAINT and XPREP (Bruker, 2008)'
_computing_molecular_graphics 'DIAMOND (Brandenburg & Putz, 2005)'
_computing_publication_material 'WinGX (Farrugia, 1999)'
_computing_structure_refinement 'SHELXL97 (Sheldrick, 2008)'
_computing_structure_solution 'SIR97 (Altomare <i>et al.</i>, 1999)'
_diffrn_ambient_temperature 100(2)
_diffrn_detector_area_resol_mean 8.4
_diffrn_measured_fraction_theta_full 0.998
_diffrn_measured_fraction_theta_max 0.998
_diffrn_measurement_device_type 'Bruker APEX DUO 4K CCD'
_diffrn_measurement_method '\f and \w scans'
_diffrn_radiation_monochromator graphite
_diffrn_radiation_type MoK\a
_diffrn_radiation_wavelength 0.71073
_diffrn_reflns_av_R_equivalents 0.0333
_diffrn_reflns_limit_h_max 16
_diffrn_reflns_limit_h_min -16
_diffrn_reflns_limit_k_max 7
_diffrn_reflns_limit_k_min -9
_diffrn_reflns_limit_l_max 32
_diffrn_reflns_limit_l_min -32
_diffrn_reflns_number 31168
_diffrn_reflns_theta_full 28.29
_diffrn_reflns_theta_max 28.29
_diffrn_reflns_theta_min 1.66
_diffrn_standards_decay_% 0
_diffrn_standards_interval_count 0
_diffrn_standards_interval_time 0
_diffrn_standards_number 0
_exptl_absorpt_coefficient_mu 1.933
_exptl_absorpt_correction_T_max 0.9095
_exptl_absorpt_correction_T_min 0.604
_exptl_absorpt_correction_type multi-scan
_exptl_absorpt_process_details
;
(SADABS; Bruker, 2008)
;
_exptl_crystal_colour colourless
_exptl_crystal_density_diffrn 1.3
_exptl_crystal_density_method 'not measured'
_exptl_crystal_description plate
_exptl_crystal_F_000 832
_exptl_crystal_size_max 0.29
_exptl_crystal_size_mid 0.12
_exptl_crystal_size_min 0.05
_refine_diff_density_max 0.529
_refine_diff_density_min -0.237
_refine_ls_extinction_method none
_refine_ls_goodness_of_fit_ref 1.017
_refine_ls_hydrogen_treatment constr
_refine_ls_matrix_type full
_refine_ls_number_parameters 210
_refine_ls_number_reflns 5008
_refine_ls_number_restraints 0
_refine_ls_restrained_S_all 1.017
_refine_ls_R_factor_all 0.0338
_refine_ls_R_factor_gt 0.0244
_refine_ls_shift/su_max 0.001
_refine_ls_shift/su_mean 0
_refine_ls_structure_factor_coef Fsqd
_refine_ls_weighting_details 'calc w=1/[\s^2^(Fo^2^)+(0.0282P)^2^+1.2459P] where P=(Fo^2^+2Fc^2^)/3'
_refine_ls_weighting_scheme calc
_refine_ls_wR_factor_ref 0.0629
_reflns_number_gt 4192
_reflns_number_total 5008
_reflns_threshold_expression I>2\s(I)
_cod_data_source_file nc2259.cif
_cod_data_source_block I
_cod_original_cell_volume 2025.3(4)
_cod_original_sg_symbol_H-M 'P 21/c'
_cod_database_code 2233255
_cod_database_fobs_code 2233255

loop_
_space_group_symop_operation_xyz
'x, y, z'
'-x, y+1/2, -z+1/2'
'-x, -y, -z'
'x, -y-1/2, z-1/2'

loop_
_atom_site_type_symbol
_atom_site_label
_atom_site_fract_x
_atom_site_fract_y
_atom_site_fract_z
_atom_site_U_iso_or_equiv
_atom_site_adp_type
_atom_site_calc_flag
_atom_site_refinement_flags
_atom_site_occupancy
Se Se1 0.198411(13) 0.25268(2) 0.085698(7) 0.01880(5) Uani d . 1
P P1 0.17385(3) 0.54119(5) 0.114465(16) 0.01278(8) Uani d . 1
C C2 0.30292(12) 0.4535(2) 0.21383(6) 0.0180(3) Uani d . 1
H H2 0.2882 0.3209 0.2037 0.022 Uiso calc R 1
N N1 0.45558(12) 0.7312(2) 0.32915(6) 0.0252(3) Uani d . 1
C C1 0.26027(12) 0.6017(2) 0.17787(6) 0.0139(3) Uani d . 1
C C3 0.36616(13) 0.4943(2) 0.26382(7) 0.0198(3) Uani d . 1
H H3 0.3931 0.3898 0.2876 0.024 Uiso calc R 1
C C4 0.39116(12) 0.6884(2) 0.28002(6) 0.0179(3) Uani d . 1
C C5 0.34835(12) 0.8385(2) 0.24342(6) 0.0175(3) Uani d . 1
H H5 0.3638 0.9713 0.2531 0.021 Uiso calc R 1
C C6 0.28439(12) 0.7956(2) 0.19382(6) 0.0149(3) Uani d . 1
H H6 0.2563 0.8994 0.1701 0.018 Uiso calc R 1
C C7 0.46054(15) 0.9295(3) 0.35068(7) 0.0279(4) Uani d . 1
H H7A 0.4903 1.0163 0.324 0.042 Uiso calc R 1
H H7B 0.5074 0.9331 0.3865 0.042 Uiso calc R 1
H H7C 0.3872 0.9732 0.3561 0.042 Uiso calc R 1
C C8 0.49523(14) 0.5753(3) 0.36689(7) 0.0269(4) Uani d . 1
H H8A 0.4342 0.5178 0.3835 0.04 Uiso calc R 1
H H8B 0.5485 0.6281 0.3965 0.04 Uiso calc R 1
H H8C 0.5298 0.4744 0.3462 0.04 Uiso calc R 1
C C9 0.03310(12) 0.5742(2) 0.12921(6) 0.0144(3) Uani d . 1
H H9 -0.0153 0.5443 0.0939 0.017 Uiso calc R 1
C C10 0.00619(13) 0.7830(2) 0.14649(7) 0.0189(3) Uani d . 1
H H10A 0.0529 0.8187 0.1813 0.023 Uiso calc R 1
H H10B 0.0212 0.8761 0.1169 0.023 Uiso calc R 1
C C11 -0.11370(13) 0.7973(3) 0.15585(8) 0.0242(4) Uani d . 1
H H11A -0.1286 0.9305 0.1692 0.029 Uiso calc R 1
H H11B -0.16 0.7763 0.1199 0.029 Uiso calc R 1
C C12 -0.14340(14) 0.6474(3) 0.19833(7) 0.0234(3) Uani d . 1
H H12A -0.2224 0.6548 0.201 0.028 Uiso calc R 1
H H12B -0.1042 0.6788 0.2355 0.028 Uiso calc R 1
C C13 -0.11435(13) 0.4399(2) 0.18195(7) 0.0201(3) Uani d . 1
H H13A -0.1602 0.4021 0.147 0.024 Uiso calc R 1
H H13B -0.1295 0.3475 0.2117 0.024 Uiso calc R 1
C C14 0.00578(12) 0.4261(2) 0.17331(6) 0.0178(3) Uani d . 1
H H14A 0.022 0.2921 0.1611 0.021 Uiso calc R 1
H H14B 0.0517 0.4522 0.2091 0.021 Uiso calc R 1
C C15 0.19907(12) 0.7244(2) 0.06209(6) 0.0138(3) Uani d . 1
H H15 0.1885 0.8568 0.0783 0.017 Uiso calc R 1
C C16 0.11808(12) 0.7031(2) 0.00891(6) 0.0170(3) Uani d . 1
H H16A 0.1222 0.5685 -0.0059 0.02 Uiso calc R 1
H H16B 0.0433 0.7244 0.0182 0.02 Uiso calc R 1
C C17 0.14214(13) 0.8499(2) -0.03583(6) 0.0194(3) Uani d . 1
H H17A 0.0914 0.8273 -0.0703 0.023 Uiso calc R 1
H H17B 0.1301 0.9844 -0.0226 0.023 Uiso calc R 1
C C18 0.25890(13) 0.8306(3) -0.04903(7) 0.0236(3) Uani d . 1
H H18A 0.2694 0.6997 -0.0651 0.028 Uiso calc R 1
H H18B 0.2729 0.9302 -0.0771 0.028 Uiso calc R 1
C C19 0.33917(13) 0.8580(3) 0.00356(7) 0.0211(3) Uani d . 1
H H19A 0.3329 0.9928 0.0179 0.025 Uiso calc R 1
H H19B 0.4143 0.84 -0.0056 0.025 Uiso calc R 1
C C20 0.31696(12) 0.7111(2) 0.04871(6) 0.0172(3) Uani d . 1
H H20A 0.3673 0.7367 0.0831 0.021 Uiso calc R 1
H H20B 0.3312 0.577 0.0359 0.021 Uiso calc R 1

loop_
_atom_site_aniso_label
_atom_site_aniso_U_11
_atom_site_aniso_U_22
_atom_site_aniso_U_33
_atom_site_aniso_U_12
_atom_site_aniso_U_13
_atom_site_aniso_U_23
Se1 0.02229(8) 0.00922(8) 0.02423(9) 0.00091(6) 0.00027(6) -0.00182(6)
P1 0.01404(17) 0.00898(16) 0.01457(17) -0.00026(14) -0.00125(13) 0.00036(14)
C2 0.0184(7) 0.0145(7) 0.0201(7) -0.0009(6) -0.0014(6) 0.0038(6)
N1 0.0244(7) 0.0300(8) 0.0187(7) -0.0028(6) -0.0079(5) 0.0012(6)
C1 0.0128(6) 0.0141(7) 0.0143(7) -0.0005(5) -0.0009(5) 0.0011(6)
C3 0.0185(7) 0.0208(8) 0.0190(7) 0.0004(6) -0.0020(6) 0.0064(6)
C4 0.0124(7) 0.0253(8) 0.0153(7) -0.0016(6) -0.0014(5) 0.0014(6)
C5 0.0168(7) 0.0160(7) 0.0191(7) -0.0021(6) 0.0001(6) -0.0008(6)
C6 0.0145(7) 0.0143(7) 0.0156(7) 0.0005(5) 0.0002(5) 0.0021(5)
C7 0.0258(9) 0.0357(10) 0.0203(8) -0.0039(8) -0.0047(7) -0.0057(7)
C8 0.0219(8) 0.0409(11) 0.0166(8) 0.0064(8) -0.0028(6) 0.0033(7)
C9 0.0143(7) 0.0131(7) 0.0147(7) -0.0011(5) -0.0029(5) 0.0007(5)
C10 0.0173(7) 0.0141(7) 0.0251(8) 0.0014(6) 0.0020(6) 0.0008(6)
C11 0.0189(8) 0.0210(8) 0.0332(9) 0.0038(6) 0.0048(7) -0.0009(7)
C12 0.0219(8) 0.0242(9) 0.0248(8) -0.0023(7) 0.0054(6) -0.0063(7)
C13 0.0213(8) 0.0198(8) 0.0197(7) -0.0053(6) 0.0048(6) -0.0033(6)
C14 0.0198(7) 0.0145(7) 0.0188(7) -0.0022(6) 0.0014(6) 0.0013(6)
C15 0.0168(7) 0.0103(7) 0.0133(6) -0.0007(5) -0.0016(5) 0.0009(5)
C16 0.0168(7) 0.0174(7) 0.0154(7) -0.0020(6) -0.0038(6) 0.0011(6)
C17 0.0215(8) 0.0199(8) 0.0157(7) 0.0001(6) -0.0026(6) 0.0024(6)
C18 0.0243(8) 0.0317(9) 0.0145(7) 0.0002(7) 0.0019(6) 0.0036(7)
C19 0.0189(7) 0.0260(9) 0.0184(7) -0.0035(6) 0.0019(6) 0.0031(7)
C20 0.0155(7) 0.0194(8) 0.0159(7) -0.0006(6) -0.0015(5) 0.0007(6)

loop_
_atom_type_symbol
_atom_type_description
_atom_type_scat_dispersion_real
_atom_type_scat_dispersion_imag
_atom_type_scat_source
C C 0.0033 0.0016 'International Tables Vol C Tables 4.2.6.8 and 6.1.1.4'
H H 0 0 'International Tables Vol C Tables 4.2.6.8 and 6.1.1.4'
N N 0.0061 0.0033 'International Tables Vol C Tables 4.2.6.8 and 6.1.1.4'
P P 0.1023 0.0942 'International Tables Vol C Tables 4.2.6.8 and 6.1.1.4'
Se Se -0.0929 2.2259 'International Tables Vol C Tables 4.2.6.8 and 6.1.1.4'

loop_
_geom_angle_atom_site_label_1
_geom_angle_atom_site_label_2
_geom_angle_atom_site_label_3
_geom_angle
C1 P1 C15 107.10(7)
C1 P1 C9 106.66(7)
C15 P1 C9 107.20(7)
C1 P1 Se1 113.31(5)
C15 P1 Se1 111.45(5)
C9 P1 Se1 110.79(5)
C3 C2 C1 121.75(15)
C3 C2 H2 119.1
C1 C2 H2 119.1
C4 N1 C8 120.06(15)
C4 N1 C7 120.11(14)
C8 N1 C7 117.82(14)
C2 C1 C6 117.66(13)
C2 C1 P1 120.06(12)
C6 C1 P1 122.26(11)
C2 C3 C4 120.95(14)
C2 C3 H3 119.5
C4 C3 H3 119.5
N1 C4 C3 121.62(15)
N1 C4 C5 121.10(15)
C3 C4 C5 117.27(14)
C6 C5 C4 121.14(15)
C6 C5 H5 119.4
C4 C5 H5 119.4
C5 C6 C1 121.22(14)
C5 C6 H6 119.4
C1 C6 H6 119.4
N1 C7 H7A 109.5
N1 C7 H7B 109.5
H7A C7 H7B 109.5
N1 C7 H7C 109.5
H7A C7 H7C 109.5
H7B C7 H7C 109.5
N1 C8 H8A 109.5
N1 C8 H8B 109.5
H8A C8 H8B 109.5
N1 C8 H8C 109.5
H8A C8 H8C 109.5
H8B C8 H8C 109.5
C10 C9 C14 110.55(12)
C10 C9 P1 114.22(10)
C14 C9 P1 110.38(10)
C10 C9 H9 107.1
C14 C9 H9 107.1
P1 C9 H9 107.1
C11 C10 C9 110.26(13)
C11 C10 H10A 109.6
C9 C10 H10A 109.6
C11 C10 H10B 109.6
C9 C10 H10B 109.6
H10A C10 H10B 108.1
C12 C11 C10 111.95(14)
C12 C11 H11A 109.2
C10 C11 H11A 109.2
C12 C11 H11B 109.2
C10 C11 H11B 109.2
H11A C11 H11B 107.9
C11 C12 C13 111.49(13)
C11 C12 H12A 109.3
C13 C12 H12A 109.3
C11 C12 H12B 109.3
C13 C12 H12B 109.3
H12A C12 H12B 108
C12 C13 C14 110.87(13)
C12 C13 H13A 109.5
C14 C13 H13A 109.5
C12 C13 H13B 109.5
C14 C13 H13B 109.5
H13A C13 H13B 108.1
C13 C14 C9 110.75(13)
C13 C14 H14A 109.5
C9 C14 H14A 109.5
C13 C14 H14B 109.5
C9 C14 H14B 109.5
H14A C14 H14B 108.1
C16 C15 C20 111.07(12)
C16 C15 P1 111.22(10)
C20 C15 P1 110.56(10)
C16 C15 H15 107.9
C20 C15 H15 107.9
P1 C15 H15 107.9
C17 C16 C15 111.31(12)
C17 C16 H16A 109.4
C15 C16 H16A 109.4
C17 C16 H16B 109.4
C15 C16 H16B 109.4
H16A C16 H16B 108
C18 C17 C16 111.28(13)
C18 C17 H17A 109.4
C16 C17 H17A 109.4
C18 C17 H17B 109.4
C16 C17 H17B 109.4
H17A C17 H17B 108
C19 C18 C17 110.77(13)
C19 C18 H18A 109.5
C17 C18 H18A 109.5
C19 C18 H18B 109.5
C17 C18 H18B 109.5
H18A C18 H18B 108.1
C18 C19 C20 110.82(13)
C18 C19 H19A 109.5
C20 C19 H19A 109.5
C18 C19 H19B 109.5
C20 C19 H19B 109.5
H19A C19 H19B 108.1
C19 C20 C15 111.66(12)
C19 C20 H20A 109.3
C15 C20 H20A 109.3
C19 C20 H20B 109.3
C15 C20 H20B 109.3
H20A C20 H20B 108

loop_
_geom_bond_atom_site_label_1
_geom_bond_atom_site_label_2
_geom_bond_distance
Se1 P1 2.1241(5)
P1 C1 1.8034(15)
P1 C15 1.8321(15)
P1 C9 1.8354(15)
C2 C3 1.383(2)
C2 C1 1.394(2)
C2 H2 0.95
N1 C4 1.376(2)
N1 C8 1.447(2)
N1 C7 1.450(2)
C1 C6 1.401(2)
C3 C4 1.406(2)
C3 H3 0.95
C4 C5 1.413(2)
C5 C6 1.383(2)
C5 H5 0.95
C6 H6 0.95
C7 H7A 0.98
C7 H7B 0.98
C7 H7C 0.98
C8 H8A 0.98
C8 H8B 0.98
C8 H8C 0.98
C9 C10 1.534(2)
C9 C14 1.536(2)
C9 H9 1
C10 C11 1.532(2)
C10 H10A 0.99
C10 H10B 0.99
C11 C12 1.525(2)
C11 H11A 0.99
C11 H11B 0.99
C12 C13 1.527(2)
C12 H12A 0.99
C12 H12B 0.99
C13 C14 1.531(2)
C13 H13A 0.99
C13 H13B 0.99
C14 H14A 0.99
C14 H14B 0.99
C15 C16 1.535(2)
C15 C20 1.536(2)
C15 H15 1
C16 C17 1.529(2)
C16 H16A 0.99
C16 H16B 0.99
C17 C18 1.524(2)
C17 H17A 0.99
C17 H17B 0.99
C18 C19 1.524(2)
C18 H18A 0.99
C18 H18B 0.99
C19 C20 1.531(2)
C19 H19A 0.99
C19 H19B 0.99
C20 H20A 0.99
C20 H20B 0.99

loop_
_geom_hbond_atom_site_label_D
_geom_hbond_atom_site_label_H
_geom_hbond_atom_site_label_A
_geom_hbond_site_symmetry_A
_geom_hbond_distance_DH
_geom_hbond_distance_HA
_geom_hbond_distance_DA
_geom_hbond_angle_DHA
C15 H15 Se1 1_565 1 2.71 3.6546(15) 157.1
C19 H19A Se1 1_565 0.99 3.04 3.8836(18) 143.3

loop_
_geom_torsion_atom_site_label_1
_geom_torsion_atom_site_label_2
_geom_torsion_atom_site_label_3
_geom_torsion_atom_site_label_4
_geom_torsion
C3 C2 C1 C6 0.5(2)
C3 C2 C1 P1 -177.56(12)
C15 P1 C1 C2 -147.03(12)
C9 P1 C1 C2 98.45(13)
Se1 P1 C1 C2 -23.72(14)
C15 P1 C1 C6 34.97(14)
C9 P1 C1 C6 -79.55(14)
Se1 P1 C1 C6 158.28(11)
C1 C2 C3 C4 -0.8(2)
C8 N1 C4 C3 -2.9(2)
C7 N1 C4 C3 -166.45(16)
C8 N1 C4 C5 177.77(15)
C7 N1 C4 C5 14.2(2)
C2 C3 C4 N1 -178.82(15)
C2 C3 C4 C5 0.5(2)
N1 C4 C5 C6 179.44(15)
C3 C4 C5 C6 0.1(2)
C4 C5 C6 C1 -0.4(2)
C2 C1 C6 C5 0.1(2)
P1 C1 C6 C5 178.14(11)
C1 P1 C9 C10 60.15(12)
C15 P1 C9 C10 -54.31(12)
Se1 P1 C9 C10 -176.11(9)
C1 P1 C9 C14 -65.15(12)
C15 P1 C9 C14 -179.60(10)
Se1 P1 C9 C14 58.59(11)
C14 C9 C10 C11 -56.78(17)
P1 C9 C10 C11 178.02(11)
C9 C10 C11 C12 55.47(18)
C10 C11 C12 C13 -54.77(19)
C11 C12 C13 C14 54.96(18)
C12 C13 C14 C9 -56.65(17)
C10 C9 C14 C13 57.86(16)
P1 C9 C14 C13 -174.79(10)
C1 P1 C15 C16 -172.11(10)
C9 P1 C15 C16 -57.95(12)
Se1 P1 C15 C16 63.44(11)
C1 P1 C15 C20 64.01(11)
C9 P1 C15 C20 178.16(10)
Se1 P1 C15 C20 -60.45(11)
C20 C15 C16 C17 -53.87(17)
P1 C15 C16 C17 -177.46(11)
C15 C16 C17 C18 55.73(18)
C16 C17 C18 C19 -57.24(18)
C17 C18 C19 C20 57.01(19)
C18 C19 C20 C15 -55.75(18)
C16 C15 C20 C19 54.09(16)
P1 C15 C20 C19 178.06(11)
